data_2205812
loop_
_publ_author_name
'Hartshorn, Richard M.'
'Zibaseresht, Ramin'
'Robinson, Ward T.'

_publ_section_title
;Bis[2,4-bis(2-pyridyl-\k<i>N</i>)-6-(4-pyridyl)-1,3,5-triazine-\k<i>N</i>^3^]ruthenium(II)
 bis(hexafluorophosphate)
;
_journal_issue 5
_journal_name_full 'Acta Crystallographica Section E'
_journal_page_first m981
_journal_page_last m983
_journal_paper_doi 10.1107/S1600536805012420
_journal_volume 61
_journal_year 2005
_chemical_formula_iupac '[Ru (C18 H12 N6)2] (P F6)2'
_chemical_formula_moiety 'C36 H24 N12 Ru 2+, 2F6 P -'
_chemical_formula_sum 'C36 H24 F12 N12 P2 Ru'
_chemical_formula_weight 1015.68
_chemical_name_systematic
;
Bis[2,4-bis(2-pyridyl-\kN)-6-(4-pyridyl)-1,3,5-triazine-\kN^3^]ruthenium(II)
bis(hexafluorophosphate)
;
_space_group_IT_number 54
_symmetry_cell_setting orthorhombic
_symmetry_space_group_name_Hall '-P 2a 2ac'
_symmetry_space_group_name_H-M 'P c c a'
_atom_sites_solution_hydrogens geom
_atom_sites_solution_primary direct
_atom_sites_solution_secondary difmap
_audit_creation_method SHELXL-97
_cell_angle_alpha 90.00
_cell_angle_beta 90.00
_cell_angle_gamma 90.00
_cell_formula_units_Z 4
_cell_length_a 21.474(11)
_cell_length_b 11.008(6)
_cell_length_c 16.044(8)
_cell_measurement_reflns_used 8243
_cell_measurement_temperature 358(2)
_cell_measurement_theta_max 52.455
_cell_measurement_theta_min 4.878
_cell_volume 3793(3)
_computing_cell_refinement 'SAINT-Plus (Bruker, 1999)'
_computing_data_collection 'SMART (Bruker, 1999)'
_computing_data_reduction SAINT-Plus
_computing_molecular_graphics SHELXTL
_computing_publication_material SHELXTL
_computing_structure_refinement SHELXTL
_computing_structure_solution 'SHELXTL (Sheldrick, 2001)'
_diffrn_ambient_temperature 85(2)
_diffrn_detector_area_resol_mean 8.192
_diffrn_measured_fraction_theta_full 0.990
_diffrn_measured_fraction_theta_max 0.990
_diffrn_measurement_device_type 'Bruker SMART CCD'
_diffrn_measurement_method '\f and \w'
_diffrn_radiation_monochromator graphite
_diffrn_radiation_type MoK\a
_diffrn_radiation_wavelength 0.71073
_diffrn_reflns_av_R_equivalents 0.0439
_diffrn_reflns_av_sigmaI/netI 0.0349
_diffrn_reflns_limit_h_max 26
_diffrn_reflns_limit_h_min -26
_diffrn_reflns_limit_k_max 11
_diffrn_reflns_limit_k_min -13
_diffrn_reflns_limit_l_max 19
_diffrn_reflns_limit_l_min -18
_diffrn_reflns_number 21050
_diffrn_reflns_theta_full 26.40
_diffrn_reflns_theta_max 26.40
_diffrn_reflns_theta_min 1.85
_diffrn_standards_number 0
_exptl_absorpt_coefficient_mu 0.606
_exptl_absorpt_correction_T_max 0.9531
_exptl_absorpt_correction_T_min 0.7089
_exptl_absorpt_correction_type multi-scan
_exptl_absorpt_process_details '(SADABS; Bruker, 1999)'
_exptl_crystal_colour red
_exptl_crystal_density_diffrn 1.779
_exptl_crystal_density_method 'not measured'
_exptl_crystal_description block
_exptl_crystal_F_000 2024
_exptl_crystal_size_max 0.61
_exptl_crystal_size_mid 0.29
_exptl_crystal_size_min 0.08
_refine_diff_density_max 1.536
_refine_diff_density_min -1.085
_refine_ls_extinction_method none
_refine_ls_goodness_of_fit_ref 1.156
_refine_ls_hydrogen_treatment constr
_refine_ls_matrix_type full
_refine_ls_number_parameters 287
_refine_ls_number_reflns 3864
_refine_ls_number_restraints 0
_refine_ls_restrained_S_all 1.156
_refine_ls_R_factor_all 0.0797
_refine_ls_R_factor_gt 0.0584
_refine_ls_shift/su_max 0.000
_refine_ls_shift/su_mean 0.000
_refine_ls_structure_factor_coef Fsqd
_refine_ls_weighting_details 'calc w = 1/[\s^2^(Fo^2^)+(0.0303P)^2^+19.9599P] where P = (Fo^2^+2Fc^2^)/3'
_refine_ls_weighting_scheme calc
_refine_ls_wR_factor_gt 0.1295
_refine_ls_wR_factor_ref 0.1373
_reflns_number_gt 2935
_reflns_number_total 3864
_reflns_threshold_expression I>2\s(I)
_cod_data_source_file sj6074.cif
_cod_data_source_block I
_cod_database_code 2205812
_cod_database_fobs_code 2205812

loop_
_symmetry_equiv_pos_as_xyz
'x, y, z'
'-x+1/2, -y, z'
'-x, y, -z+1/2'
'x+1/2, -y, -z+1/2'
'-x, -y, -z'
'x-1/2, y, -z'
'x, -y, z-1/2'
'-x-1/2, y, z-1/2'

loop_
_atom_site_label
_atom_site_fract_x
_atom_site_fract_y
_atom_site_fract_z
_atom_site_U_iso_or_equiv
_atom_site_adp_type
_atom_site_calc_flag
_atom_site_refinement_flags
_atom_site_occupancy
_atom_site_type_symbol
Ru 0.2500 0.0000 0.09631(4) 0.02698(16) Uani d S 1 Ru
N1 0.31454(19) 0.1289(3) 0.0975(3) 0.0275(9) Uani d . 1 N
N2 0.3529(2) 0.3145(4) 0.0454(3) 0.0328(10) Uani d . 1 N
N3 0.40592(19) 0.2107(4) 0.1556(3) 0.0327(10) Uani d . 1 N
N4 0.31369(19) -0.0631(4) 0.1861(3) 0.0284(10) Uani d . 1 N
N5 0.2825(2) -0.1222(4) 0.0047(3) 0.0310(10) Uani d . 1 N
N6 0.5289(3) 0.5979(5) 0.1237(4) 0.0604(17) Uani d . 1 N
C1 0.3108(2) 0.2261(5) 0.0456(3) 0.0300(12) Uani d . 1 C
C2 0.3987(2) 0.3039(5) 0.1015(4) 0.0343(12) Uani d . 1 C
C3 0.3633(2) 0.1240(4) 0.1497(3) 0.0286(11) Uani d . 1 C
C4 0.3638(2) 0.0128(5) 0.2005(3) 0.0292(11) Uani d . 1 C
C5 0.4114(2) -0.0155(5) 0.2536(3) 0.0343(12) Uani d . 1 C
H5 0.4443 0.0382 0.2613 0.041 Uiso calc R 1 H
C6 0.4100(3) -0.1253(5) 0.2958(4) 0.0420(14) Uani d . 1 C
H6 0.4422 -0.1470 0.3316 0.050 Uiso calc R 1 H
C7 0.3602(3) -0.2015(5) 0.2837(4) 0.0404(14) Uani d . 1 C
H7 0.3583 -0.2752 0.3119 0.048 Uiso calc R 1 H
C8 0.3129(3) -0.1690(5) 0.2295(4) 0.0362(13) Uani d . 1 C
H8 0.2794 -0.2216 0.2225 0.043 Uiso calc R 1 H
C9 0.3338(3) -0.1138(5) -0.0413(4) 0.0376(13) Uani d . 1 C
H9 0.3591 -0.0459 -0.0356 0.045 Uiso calc R 1 H
C10 0.3504(3) -0.2032(5) -0.0973(4) 0.0455(15) Uani d . 1 C
H10 0.3868 -0.1951 -0.1282 0.055 Uiso calc R 1 H
C11 0.3133(3) -0.3047(5) -0.1077(4) 0.0453(15) Uani d . 1 C
H11 0.3244 -0.3655 -0.1451 0.054 Uiso calc R 1 H
C12 0.2599(3) -0.3136(5) -0.0615(3) 0.0363(13) Uani d . 1 C
H12 0.2341 -0.3810 -0.0672 0.044 Uiso calc R 1 H
C13 0.2445(3) -0.2224(4) -0.0070(3) 0.0316(11) Uani d . 1 C
C14 0.4443(3) 0.4046(5) 0.1071(4) 0.0388(14) Uani d . 1 C
C15 0.4316(3) 0.5181(5) 0.0720(4) 0.0489(16) Uani d . 1 C
H15 0.3949 0.5313 0.0425 0.059 Uiso calc R 1 H
C16 0.4748(3) 0.6107(6) 0.0821(5) 0.0560(19) Uani d . 1 C
H16 0.4658 0.6861 0.0589 0.067 Uiso calc R 1 H
C17 0.5399(3) 0.4873(7) 0.1545(5) 0.0603(18) Uani d . 1 C
H17 0.5774 0.4748 0.1822 0.072 Uiso calc R 1 H
C18 0.4995(3) 0.3901(5) 0.1482(4) 0.0457(15) Uani d . 1 C
H18 0.5097 0.3155 0.1717 0.055 Uiso calc R 1 H
P1 0.2500 0.5000 0.20195(12) 0.0294(4) Uani d S 1 P
F11 0.29337(14) 0.3804(3) 0.20307(19) 0.0367(7) Uani d . 1 F
F12 0.29277(15) 0.5580(3) 0.2741(2) 0.0395(8) Uani d . 1 F
F13 0.29261(17) 0.5604(3) 0.1330(2) 0.0499(9) Uani d . 1 F
P2 0.5000 1.0000 0.0000 0.0312(4) Uani d S 1 P
F21 0.52292(14) 1.0763(3) 0.0790(2) 0.0410(8) Uani d . 1 F
F22 0.45790(15) 0.9182(3) 0.0601(2) 0.0437(8) Uani d . 1 F
F23 0.55729(14) 0.9068(3) 0.01248(19) 0.0367(7) Uani d . 1 F

loop_
_atom_site_aniso_label
_atom_site_aniso_U_11
_atom_site_aniso_U_22
_atom_site_aniso_U_33
_atom_site_aniso_U_12
_atom_site_aniso_U_13
_atom_site_aniso_U_23
Ru 0.0297(3) 0.0175(3) 0.0337(3) -0.0047(3) 0.000 0.000
N1 0.033(2) 0.0179(19) 0.032(2) -0.0024(17) 0.0079(19) -0.0023(18)
N2 0.038(2) 0.020(2) 0.040(3) -0.0053(19) 0.020(2) -0.0052(19)
N3 0.031(2) 0.026(2) 0.041(3) -0.0054(18) 0.008(2) -0.011(2)
N4 0.027(2) 0.024(2) 0.034(2) -0.0038(18) -0.0009(18) -0.0029(19)
N5 0.037(2) 0.022(2) 0.035(2) -0.0034(19) -0.006(2) -0.0010(19)
N6 0.061(4) 0.041(3) 0.079(4) -0.015(3) 0.021(3) -0.014(3)
C1 0.035(3) 0.023(2) 0.031(3) -0.004(2) 0.012(2) -0.004(2)
C2 0.035(3) 0.027(3) 0.042(3) -0.004(2) 0.017(3) -0.008(2)
C3 0.028(3) 0.026(2) 0.032(3) -0.002(2) 0.008(2) -0.008(2)
C4 0.032(3) 0.023(3) 0.032(3) -0.006(2) 0.007(2) -0.010(2)
C5 0.028(2) 0.036(3) 0.038(3) -0.005(2) 0.001(2) -0.013(3)
C6 0.037(3) 0.043(3) 0.045(4) 0.003(3) -0.011(3) -0.007(3)
C7 0.045(3) 0.035(3) 0.041(3) -0.003(3) -0.014(3) 0.003(3)
C8 0.038(3) 0.026(3) 0.045(4) -0.007(2) -0.005(3) 0.004(2)
C9 0.039(3) 0.028(3) 0.045(3) -0.007(2) -0.004(3) -0.002(3)
C10 0.045(3) 0.043(3) 0.048(4) -0.003(3) 0.000(3) -0.014(3)
C11 0.055(4) 0.033(3) 0.047(4) 0.003(3) -0.007(3) -0.015(3)
C12 0.039(3) 0.029(3) 0.041(3) -0.003(2) -0.013(3) -0.002(2)
C13 0.038(3) 0.023(2) 0.035(3) -0.001(2) -0.013(3) 0.003(2)
C14 0.041(3) 0.027(3) 0.049(4) -0.009(2) 0.019(3) -0.011(3)
C15 0.047(3) 0.031(3) 0.069(4) -0.006(3) 0.015(3) -0.009(3)
C16 0.060(4) 0.028(3) 0.080(5) -0.010(3) 0.018(4) -0.006(3)
C17 0.058(4) 0.050(4) 0.073(5) -0.016(4) 0.012(4) -0.010(4)
C18 0.047(3) 0.035(3) 0.056(4) -0.014(3) 0.006(3) -0.007(3)
P1 0.0370(9) 0.0226(8) 0.0285(10) 0.0036(9) 0.000 0.000
F11 0.0435(18) 0.0265(15) 0.0400(18) 0.0070(14) 0.0068(14) -0.0039(14)
F12 0.0442(18) 0.0272(16) 0.047(2) 0.0053(14) -0.0103(15) -0.0031(15)
F13 0.062(2) 0.0398(19) 0.048(2) 0.0053(17) 0.0183(18) 0.0110(16)
P2 0.0341(9) 0.0279(9) 0.0317(10) 0.0045(10) 0.0024(8) -0.0041(10)
F21 0.0401(18) 0.0398(18) 0.043(2) 0.0077(14) -0.0049(15) -0.0144(15)
F22 0.0435(19) 0.0370(18) 0.051(2) 0.0034(15) 0.0091(16) 0.0037(16)
F23 0.0381(17) 0.0349(17) 0.0372(18) 0.0099(14) -0.0001(14) -0.0047(14)

loop_
_atom_type_symbol
_atom_type_description
_atom_type_scat_dispersion_real
_atom_type_scat_dispersion_imag
_atom_type_scat_source
C C 0.0033 0.0016 'International Tables Vol C Tables 4.2.6.8 and 6.1.1.4'
H H 0.0000 0.0000 'International Tables Vol C Tables 4.2.6.8 and 6.1.1.4'
N N 0.0061 0.0033 'International Tables Vol C Tables 4.2.6.8 and 6.1.1.4'
F F 0.0171 0.0103 'International Tables Vol C Tables 4.2.6.8 and 6.1.1.4'
P P 0.1023 0.0942 'International Tables Vol C Tables 4.2.6.8 and 6.1.1.4'
Ru Ru -1.2594 0.8363 'International Tables Vol C Tables 4.2.6.8 and 6.1.1.4'

loop_
_geom_angle_atom_site_label_1
_geom_angle_atom_site_label_2
_geom_angle_atom_site_label_3
_geom_angle_site_symmetry_1
_geom_angle_site_symmetry_3
_geom_angle
_geom_angle_publ_flag
N1 Ru N1 2 . 178.9(3) y
N1 Ru N4 2 2 77.00(17) y
N1 Ru N4 . 2 102.22(16) y
N1 Ru N4 2 . 102.22(16) ?
N1 Ru N4 . . 77.00(17) y
N4 Ru N4 2 . 93.6(2) y
N1 Ru N5 2 2 103.38(17) y
N1 Ru N5 . 2 77.41(18) y
N4 Ru N5 2 2 92.97(17) y
N4 Ru N5 . 2 154.38(16) y
N1 Ru N5 2 . 77.41(18) y
N1 Ru N5 . . 103.38(17) ?
N4 Ru N5 2 . 154.38(16) ?
N4 Ru N5 . . 92.97(17) ?
N5 Ru N5 2 . 91.7(2) y
C3 N1 C1 . . 117.4(4) ?
C3 N1 Ru . . 121.5(3) ?
C1 N1 Ru . . 121.1(4) ?
C1 N2 C2 . . 115.7(5) ?
C3 N3 C2 . . 114.9(5) ?
C8 N4 C4 . . 116.3(5) ?
C8 N4 Ru . . 128.8(3) ?
C4 N4 Ru . . 114.9(3) ?
C9 N5 C13 . . 117.9(5) ?
C9 N5 Ru . . 128.1(4) ?
C13 N5 Ru . . 114.0(4) ?
C17 N6 C16 . . 115.5(6) ?
N2 C1 N1 . . 122.6(5) ?
N2 C1 C13 . 2 125.0(5) ?
N1 C1 C13 . 2 112.4(4) ?
N2 C2 N3 . . 125.6(5) ?
N2 C2 C14 . . 117.4(5) ?
N3 C2 C14 . . 116.9(5) ?
N3 C3 N1 . . 123.7(5) ?
N3 C3 C4 . . 123.7(5) ?
N1 C3 C4 . . 112.6(4) ?
C5 C4 N4 . . 123.3(5) ?
C5 C4 C3 . . 122.7(5) ?
N4 C4 C3 . . 113.9(4) ?
C4 C5 C6 . . 119.2(5) ?
C4 C5 H5 . . 120.4 ?
C6 C5 H5 . . 120.4 ?
C7 C6 C5 . . 118.7(5) ?
C7 C6 H6 . . 120.7 ?
C5 C6 H6 . . 120.7 ?
C6 C7 C8 . . 120.2(5) ?
C6 C7 H7 . . 119.9 ?
C8 C7 H7 . . 119.9 ?
N4 C8 C7 . . 122.3(5) ?
N4 C8 H8 . . 118.8 ?
C7 C8 H8 . . 118.8 ?
N5 C9 C10 . . 121.8(5) ?
N5 C9 H9 . . 119.1 ?
C10 C9 H9 . . 119.1 ?
C9 C10 C11 . . 120.4(6) ?
C9 C10 H10 . . 119.8 ?
C11 C10 H10 . . 119.8 ?
C12 C11 C10 . . 118.4(6) ?
C12 C11 H11 . . 120.8 ?
C10 C11 H11 . . 120.8 ?
C13 C12 C11 . . 119.6(5) ?
C13 C12 H12 . . 120.2 ?
C11 C12 H12 . . 120.2 ?
C12 C13 N5 . . 121.9(5) ?
C12 C13 C1 . 2 123.0(5) ?
N5 C13 C1 . 2 115.1(5) ?
C18 C14 C15 . . 118.0(5) ?
C18 C14 C2 . . 121.0(5) ?
C15 C14 C2 . . 121.0(6) ?
C16 C15 C14 . . 118.6(6) ?
C16 C15 H15 . . 120.7 ?
C14 C15 H15 . . 120.7 ?
N6 C16 C15 . . 123.9(7) ?
N6 C16 H16 . . 118.0 ?
C15 C16 H16 . . 118.0 ?
N6 C17 C18 . . 124.6(7) ?
N6 C17 H17 . . 117.7 ?
C18 C17 H17 . . 117.7 ?
C14 C18 C17 . . 119.3(6) ?
C14 C18 H18 . . 120.4 ?
C17 C18 H18 . . 120.4 ?
F13 P1 F13 2_565 . 91.3(3) ?
F13 P1 F12 2_565 . 178.2(2) ?
F13 P1 F12 . . 90.37(19) ?
F13 P1 F12 2_565 2_565 90.37(19) ?
F13 P1 F12 . 2_565 178.2(2) ?
F12 P1 F12 . 2_565 88.0(3) ?
F13 P1 F11 2_565 2_565 90.98(17) ?
F13 P1 F11 . 2_565 89.91(18) ?
F12 P1 F11 . 2_565 89.87(16) ?
F12 P1 F11 2_565 2_565 89.21(16) ?
F13 P1 F11 2_565 . 89.91(18) ?
F13 P1 F11 . . 90.98(17) ?
F12 P1 F11 . . 89.21(16) ?
F12 P1 F11 2_565 . 89.87(16) ?
F11 P1 F11 2_565 . 178.7(3) ?
F21 P2 F21 5_675 . 180.00(14) ?
F21 P2 F22 5_675 . 90.46(18) ?
F21 P2 F22 . . 89.54(18) ?
F21 P2 F22 5_675 5_675 89.54(18) ?
F21 P2 F22 . 5_675 90.46(18) ?
F22 P2 F22 . 5_675 180.0000(10) ?
F21 P2 F23 5_675 5_675 90.07(16) ?
F21 P2 F23 . 5_675 89.93(16) ?
F22 P2 F23 . 5_675 90.11(16) ?
F22 P2 F23 5_675 5_675 89.89(16) ?
F21 P2 F23 5_675 . 89.93(16) ?
F21 P2 F23 . . 90.07(16) ?
F22 P2 F23 . . 89.89(16) ?
F22 P2 F23 5_675 . 90.11(16) ?
F23 P2 F23 5_675 . 180.0(2) ?

loop_
_geom_bond_atom_site_label_1
_geom_bond_atom_site_label_2
_geom_bond_site_symmetry_2
_geom_bond_distance
_geom_bond_publ_flag
Ru N1 2 1.983(4) ?
Ru N1 . 1.983(4) y
Ru N4 2 2.104(4) ?
Ru N4 . 2.104(4) y
Ru N5 2 2.111(4) ?
Ru N5 . 2.111(4) y
N1 C3 . 1.342(7) ?
N1 C1 . 1.359(7) ?
N2 C1 . 1.329(6) ?
N2 C2 . 1.338(7) ?
N3 C3 . 1.326(6) ?
N3 C2 . 1.353(7) ?
N4 C8 . 1.358(7) ?
N4 C4 . 1.381(6) ?
N5 C9 . 1.328(7) ?
N5 C13 . 1.385(6) ?
N6 C17 . 1.335(9) ?
N6 C16 . 1.348(9) ?
C1 C13 2 1.458(8) ?
C2 C14 . 1.483(7) ?
C3 C4 . 1.470(7) ?
C4 C5 . 1.367(7) ?
C5 C6 . 1.386(8) ?
C5 H5 . 0.9300 ?
C6 C7 . 1.372(8) ?
C6 H6 . 0.9300 ?
C7 C8 . 1.385(7) ?
C7 H7 . 0.9300 ?
C8 H8 . 0.9300 ?
C9 C10 . 1.379(8) ?
C9 H9 . 0.9300 ?
C10 C11 . 1.382(8) ?
C10 H10 . 0.9300 ?
C11 C12 . 1.369(8) ?
C11 H11 . 0.9300 ?
C12 C13 . 1.372(7) ?
C12 H12 . 0.9300 ?
C13 C1 2 1.458(8) ?
C14 C18 . 1.365(9) ?
C14 C15 . 1.397(8) ?
C15 C16 . 1.388(8) ?
C15 H15 . 0.9300 ?
C16 H16 . 0.9300 ?
C17 C18 . 1.382(8) ?
C17 H17 . 0.9300 ?
C18 H18 . 0.9300 ?
P1 F13 2_565 1.582(3) ?
P1 F13 . 1.582(3) ?
P1 F12 . 1.610(3) ?
P1 F12 2_565 1.610(3) ?
P1 F11 2_565 1.613(3) ?
P1 F11 . 1.613(3) ?
P2 F21 5_675 1.599(3) ?
P2 F21 . 1.599(3) ?
P2 F22 . 1.599(3) ?
P2 F22 5_675 1.599(3) ?
P2 F23 5_675 1.614(3) ?
P2 F23 . 1.614(3) ?

loop_
_geom_torsion_atom_site_label_1
_geom_torsion_atom_site_label_2
_geom_torsion_atom_site_label_3
_geom_torsion_atom_site_label_4
_geom_torsion_site_symmetry_1
_geom_torsion_site_symmetry_4
_geom_torsion
_geom_torsion_publ_flag
N4 Ru N1 C3 2 . 88.7(4) ?
N4 Ru N1 C3 . . -2.2(4) ?
N5 Ru N1 C3 2 . 179.1(4) ?
N5 Ru N1 C3 . . -92.2(4) ?
N4 Ru N1 C1 2 . -90.8(4) ?
N4 Ru N1 C1 . . 178.2(4) ?
N5 Ru N1 C1 2 . -0.5(4) ?
N5 Ru N1 C1 . . 88.3(4) ?
N1 Ru N4 C8 2 . 4.0(5) ?
N1 Ru N4 C8 . . -176.8(5) ?
N4 Ru N4 C8 2 . 81.5(5) ?
N5 Ru N4 C8 2 . -173.9(4) ?
N5 Ru N4 C8 . . -73.7(5) ?
N1 Ru N4 C4 2 . -178.0(3) ?
N1 Ru N4 C4 . . 1.2(3) ?
N4 Ru N4 C4 2 . -100.5(4) ?
N5 Ru N4 C4 2 . 4.0(6) ?
N5 Ru N4 C4 . . 104.2(4) ?
N1 Ru N5 C9 2 . -179.5(5) ?
N1 Ru N5 C9 . . -0.3(5) ?
N4 Ru N5 C9 2 . 177.6(4) ?
N4 Ru N5 C9 . . -77.7(5) ?
N5 Ru N5 C9 2 . 77.1(5) ?
N1 Ru N5 C13 2 . 0.2(3) ?
N1 Ru N5 C13 . . 179.4(3) ?
N4 Ru N5 C13 2 . -2.6(6) ?
N4 Ru N5 C13 . . 102.1(4) ?
N5 Ru N5 C13 2 . -103.1(4) ?
C2 N2 C1 N1 . . -1.8(7) ?
C2 N2 C1 C13 . 2 176.7(5) ?
C3 N1 C1 N2 . . -0.3(7) ?
Ru N1 C1 N2 . . 179.3(4) ?
C3 N1 C1 C13 . 2 -178.9(4) ?
Ru N1 C1 C13 . 2 0.7(6) ?
C1 N2 C2 N3 . . 1.6(7) ?
C1 N2 C2 C14 . . -176.1(4) ?
C3 N3 C2 N2 . . 0.8(7) ?
C3 N3 C2 C14 . . 178.4(4) ?
C2 N3 C3 N1 . . -3.1(7) ?
C2 N3 C3 C4 . . 177.6(5) ?
C1 N1 C3 N3 . . 2.9(7) ?
Ru N1 C3 N3 . . -176.7(4) ?
C1 N1 C3 C4 . . -177.7(4) ?
Ru N1 C3 C4 . . 2.7(6) ?
C8 N4 C4 C5 . . 1.4(7) ?
Ru N4 C4 C5 . . -176.8(4) ?
C8 N4 C4 C3 . . 178.0(4) ?
Ru N4 C4 C3 . . -0.2(5) ?
N3 C3 C4 C5 . . -5.5(8) ?
N1 C3 C4 C5 . . 175.2(5) ?
N3 C3 C4 N4 . . 177.9(4) ?
N1 C3 C4 N4 . . -1.5(6) ?
N4 C4 C5 C6 . . -0.2(8) ?
C3 C4 C5 C6 . . -176.5(5) ?
C4 C5 C6 C7 . . -0.9(8) ?
C5 C6 C7 C8 . . 0.7(9) ?
C4 N4 C8 C7 . . -1.6(8) ?
Ru N4 C8 C7 . . 176.3(4) ?
C6 C7 C8 N4 . . 0.6(9) ?
C13 N5 C9 C10 . . -2.0(8) ?
Ru N5 C9 C10 . . 177.7(4) ?
N5 C9 C10 C11 . . 0.5(9) ?
C9 C10 C11 C12 . . 0.4(9) ?
C10 C11 C12 C13 . . 0.2(9) ?
C11 C12 C13 N5 . . -1.7(8) ?
C11 C12 C13 C1 . 2 -178.7(5) ?
C9 N5 C13 C12 . . 2.6(7) ?
Ru N5 C13 C12 . . -177.2(4) ?
C9 N5 C13 C1 . 2 179.8(5) ?
Ru N5 C13 C1 . 2 0.1(5) ?
N2 C2 C14 C18 . . -165.2(5) ?
N3 C2 C14 C18 . . 16.9(8) y
N2 C2 C14 C15 . . 16.2(8) y
N3 C2 C14 C15 . . -161.7(5) ?
C18 C14 C15 C16 . . -1.3(9) ?
C2 C14 C15 C16 . . 177.3(5) ?
C17 N6 C16 C15 . . 1.1(10) ?
C14 C15 C16 N6 . . 0.4(10) ?
C16 N6 C17 C18 . . -1.7(11) ?
C15 C14 C18 C17 . . 0.8(9) ?
C2 C14 C18 C17 . . -177.9(6) ?
N6 C17 C18 C14 . . 0.8(11) ?
